data_4068226
loop_
_publ_author_name
'Solovyev, Andrey'
'Geib, Steven J.'
'Lac\^ote, Emmanuel'
'Curran, Dennis P.'

_publ_section_title
;
 Reactions of Boron-Substituted N-Heterocyclic Carbene Boranes with
 Triflic Acid. Isolation of a New Dihydroxyborenium Cation
;
_journal_issue 1
_journal_name_full Organometallics
_journal_page_first 54
_journal_paper_doi 10.1021/om201260b
_journal_volume 31
_journal_year 2012
_chemical_formula_sum 'C28 H38 B F3 N2 O5 S'
_chemical_formula_weight 582.47
_chemical_name_systematic
;
 ?
;
_space_group_IT_number 2
_symmetry_cell_setting triclinic
_symmetry_space_group_name_Hall '-P 1'
_symmetry_space_group_name_H-M 'P -1'
_atom_sites_solution_hydrogens geom
_atom_sites_solution_primary direct
_atom_sites_solution_secondary difmap
_audit_creation_method SHELXL-97
_cell_angle_alpha 69.981(10)
_cell_angle_beta 77.435(12)
_cell_angle_gamma 86.115(12)
_cell_formula_units_Z 4
_cell_length_a 11.596(6)
_cell_length_b 15.429(8)
_cell_length_c 19.414(10)
_cell_measurement_temperature 293(2)
_cell_volume 3185(3)
_computing_structure_refinement 'SHELXL-97 (Sheldrick, 1997)'
_computing_structure_solution 'SHELXS-97 (Sheldrick, 1990)'
_diffrn_ambient_temperature 293(2)
_diffrn_measured_fraction_theta_full 0.987
_diffrn_measured_fraction_theta_max 0.987
_diffrn_radiation_monochromator graphite
_diffrn_radiation_source 'fine-focus sealed tube'
_diffrn_radiation_type MoK\a
_diffrn_radiation_wavelength 0.71073
_diffrn_reflns_av_R_equivalents 0.0701
_diffrn_reflns_av_sigmaI/netI 0.1056
_diffrn_reflns_limit_h_max 13
_diffrn_reflns_limit_h_min -13
_diffrn_reflns_limit_k_max 18
_diffrn_reflns_limit_k_min -18
_diffrn_reflns_limit_l_max 23
_diffrn_reflns_limit_l_min -23
_diffrn_reflns_number 24658
_diffrn_reflns_theta_full 25.00
_diffrn_reflns_theta_max 25.00
_diffrn_reflns_theta_min 1.40
_exptl_absorpt_coefficient_mu 0.156
_exptl_absorpt_correction_T_max 0.9785
_exptl_absorpt_correction_T_min 0.9606
_exptl_absorpt_correction_type multi-scan
_exptl_absorpt_process_details 'Bruker Sadabs'
_exptl_crystal_density_diffrn 1.215
_exptl_crystal_density_method 'not measured'
_exptl_crystal_F_000 1232
_exptl_crystal_size_max 0.26
_exptl_crystal_size_mid 0.23
_exptl_crystal_size_min 0.14
_refine_diff_density_max 0.434
_refine_diff_density_min -0.362
_refine_diff_density_rms 0.053
_refine_ls_extinction_method none
_refine_ls_goodness_of_fit_ref 0.959
_refine_ls_hydrogen_treatment mixed
_refine_ls_matrix_type full
_refine_ls_number_parameters 733
_refine_ls_number_reflns 11079
_refine_ls_number_restraints 0
_refine_ls_restrained_S_all 0.959
_refine_ls_R_factor_all 0.1262
_refine_ls_R_factor_gt 0.0722
_refine_ls_shift/su_max 0.001
_refine_ls_shift/su_mean 0.000
_refine_ls_structure_factor_coef Fsqd
_refine_ls_weighting_details 'calc w=1/[\s^2^(Fo^2^)+(0.0780P)^2^+0.0000P] where P=(Fo^2^+2Fc^2^)/3'
_refine_ls_weighting_scheme calc
_refine_ls_wR_factor_gt 0.1713
_refine_ls_wR_factor_ref 0.1971
_reflns_number_gt 5874
_reflns_number_total 11079
_reflns_threshold_expression >2sigma(I)
_cod_data_source_file om201260b_si_001.cif
_cod_data_source_block as82_03s
_cod_database_code 4068226

loop_
_symmetry_equiv_pos_as_xyz
'x, y, z'
'-x, -y, -z'

loop_
_atom_site_label
_atom_site_type_symbol
_atom_site_fract_x
_atom_site_fract_y
_atom_site_fract_z
_atom_site_U_iso_or_equiv
_atom_site_adp_type
_atom_site_occupancy
_atom_site_symmetry_multiplicity
_atom_site_calc_flag
_atom_site_refinement_flags
N1 N 0.2619(2) 0.21134(19) 0.56190(14) 0.0551(7) Uani 1 1 d .
C1 C 0.2585(2) 0.2602(2) 0.49067(15) 0.0461(8) Uani 1 1 d .
B1 B 0.2855(3) 0.2240(3) 0.4213(2) 0.0487(9) Uani 1 1 d .
S1 S 1.16526(7) 0.36902(6) -0.23282(4) 0.0526(3) Uani 1 1 d .
F1 F 1.3564(2) 0.40522(19) -0.19947(14) 0.1086(9) Uani 1 1 d .
O1 O 1.2104(2) 0.42312(17) -0.30883(12) 0.0710(7) Uani 1 1 d .
B2 B 0.8797(3) 0.2698(3) -0.06532(19) 0.0460(9) Uani 1 1 d .
N2 N 0.2260(2) 0.3463(2) 0.48917(14) 0.0562(7) Uani 1 1 d .
C2 C 0.2303(3) 0.2669(3) 0.60514(18) 0.0621(10) Uani 1 1 d .
H2A H 0.2243 0.2489 0.6567 0.075 Uiso 1 1 calc R
S2 S 0.33228(7) 0.13288(6) 0.24420(4) 0.0559(3) Uani 1 1 d .
F2 F 1.3651(2) 0.2856(2) -0.23135(16) 0.1166(9) Uani 1 1 d .
O2 O 1.1006(2) 0.41945(16) -0.18729(13) 0.0692(7) Uani 1 1 d .
N3 N 0.6905(2) 0.30228(17) 0.02449(14) 0.0512(7) Uani 1 1 d .
C3 C 0.2096(3) 0.3513(3) 0.56019(17) 0.0614(9) Uani 1 1 d .
H3A H 0.1884 0.4032 0.5740 0.074 Uiso 1 1 calc R
F3 F 1.2676(3) 0.28324(19) -0.12341(14) 0.1176(9) Uani 1 1 d .
O3 O 1.11052(19) 0.28350(17) -0.22152(13) 0.0713(7) Uani 1 1 d .
N4 N 0.6894(2) 0.16863(16) 0.01312(13) 0.0457(6) Uani 1 1 d .
C4 C 0.2923(3) 0.1141(2) 0.59160(16) 0.0585(9) Uani 1 1 d .
F4 F 0.2366(3) 0.22451(17) 0.13259(14) 0.1247(10) Uani 1 1 d .
O4 O 0.3905(2) 0.21536(18) 0.23729(13) 0.0811(8) Uani 1 1 d .
C5 C 0.2016(4) 0.0491(3) 0.6152(2) 0.0791(12) Uani 1 1 d .
F5 F 0.1427(3) 0.2295(2) 0.23854(18) 0.1303(10) Uani 1 1 d .
O5 O 0.2829(2) 0.07868(16) 0.32015(11) 0.0653(7) Uani 1 1 d .
C6 C 0.2316(6) -0.0423(4) 0.6477(3) 0.1053(18) Uani 1 1 d .
H6A H 0.1743 -0.0885 0.6649 0.126 Uiso 1 1 calc R
F6 F 0.1358(2) 0.10921(17) 0.20988(14) 0.0971(7) Uani 1 1 d .
O6 O 0.3925(2) 0.08097(19) 0.19916(13) 0.0798(8) Uani 1 1 d .
C7 C 0.3446(7) -0.0639(4) 0.6542(3) 0.123(2) Uani 1 1 d .
H7A H 0.3633 -0.1255 0.6761 0.148 Uiso 1 1 calc R
O7 O 0.2562(3) 0.1377(2) 0.43749(14) 0.0933(10) Uani 1 1 d .
H7O H 0.269(4) 0.115(3) 0.401(3) 0.137(19) Uiso 1 1 d .
C8 C 0.4320(5) 0.0007(3) 0.6301(2) 0.0943(14) Uani 1 1 d .
H8A H 0.5087 -0.0174 0.6353 0.113 Uiso 1 1 calc R
O8 O 0.3322(3) 0.28301(19) 0.35597(13) 0.0897(9) Uani 1 1 d .
H8O H 0.355(6) 0.246(5) 0.314(4) 0.25(3) Uiso 1 1 d .
C9 C 0.4078(4) 0.0919(3) 0.59830(19) 0.0635(10) Uani 1 1 d .
O9 O 0.9062(2) 0.22658(18) -0.11318(14) 0.0785(8) Uani 1 1 d .
H90 H 0.989(5) 0.241(4) -0.146(3) 0.19(3) Uiso 1 1 d .
O10 O 0.9427(2) 0.3324(2) -0.05790(15) 0.1022(11) Uani 1 1 d .
H10B H 0.9882 0.3575 -0.0978 0.153 Uiso 1 1 calc R
C10 C 0.0775(4) 0.0773(4) 0.6070(2) 0.1131(18) Uani 1 1 d .
H10A H 0.0824 0.1358 0.5653 0.136 Uiso 1 1 calc R
C11 C 0.0141(6) 0.0071(6) 0.5869(3) 0.221(5) Uani 1 1 d .
H11A H 0.0614 -0.0035 0.5435 0.332 Uiso 1 1 calc R
H11B H -0.0612 0.0313 0.5765 0.332 Uiso 1 1 calc R
H11C H 0.0025 -0.0499 0.6282 0.332 Uiso 1 1 calc R
C12 C 0.0015(4) 0.0939(4) 0.6764(3) 0.1280(19) Uani 1 1 d .
H12A H 0.0396 0.1387 0.6883 0.192 Uiso 1 1 calc R
H12B H -0.0081 0.0371 0.7179 0.192 Uiso 1 1 calc R
H12C H -0.0745 0.1163 0.6664 0.192 Uiso 1 1 calc R
C13 C 0.5044(3) 0.1633(3) 0.5722(2) 0.0754(11) Uani 1 1 d .
H13A H 0.4684 0.2244 0.5559 0.090 Uiso 1 1 calc R
C14 C 0.5658(5) 0.1588(3) 0.6346(3) 0.1193(17) Uani 1 1 d .
H14A H 0.5090 0.1674 0.6757 0.179 Uiso 1 1 calc R
H14B H 0.6251 0.2064 0.6165 0.179 Uiso 1 1 calc R
H14C H 0.6023 0.0996 0.6511 0.179 Uiso 1 1 calc R
C15 C 0.5938(5) 0.1529(5) 0.5062(3) 0.164(3) Uani 1 1 d .
H15A H 0.5545 0.1563 0.4667 0.245 Uiso 1 1 calc R
H15B H 0.6321 0.0943 0.5214 0.245 Uiso 1 1 calc R
H15C H 0.6517 0.2015 0.4887 0.245 Uiso 1 1 calc R
C16 C 0.2010(3) 0.4231(3) 0.42627(18) 0.0610(9) Uani 1 1 d .
C17 C 0.0915(3) 0.4241(3) 0.4065(2) 0.0711(11) Uani 1 1 d .
C18 C 0.0657(5) 0.5026(4) 0.3522(3) 0.1027(15) Uani 1 1 d .
H18A H -0.0056 0.5065 0.3368 0.123 Uiso 1 1 calc R
C19 C 0.1441(6) 0.5760(4) 0.3198(3) 0.1183(18) Uani 1 1 d .
H19A H 0.1240 0.6293 0.2841 0.142 Uiso 1 1 calc R
C20 C 0.2491(5) 0.5712(3) 0.3394(3) 0.1027(15) Uani 1 1 d .
H20A H 0.3015 0.6207 0.3154 0.123 Uiso 1 1 calc R
C21 C 0.2814(4) 0.4956(3) 0.3936(2) 0.0713(11) Uani 1 1 d .
C22 C 0.0047(4) 0.3446(3) 0.4421(3) 0.0874(13) Uani 1 1 d .
H22A H 0.0425 0.2943 0.4761 0.105 Uiso 1 1 calc R
C23 C -0.0270(5) 0.3084(5) 0.3854(4) 0.165(3) Uani 1 1 d .
H23A H 0.0433 0.2885 0.3585 0.247 Uiso 1 1 calc R
H23B H -0.0637 0.3564 0.3508 0.247 Uiso 1 1 calc R
H23C H -0.0808 0.2572 0.4108 0.247 Uiso 1 1 calc R
C24 C -0.1062(5) 0.3702(5) 0.4886(4) 0.160(3) Uani 1 1 d .
H24A H -0.0851 0.3930 0.5244 0.239 Uiso 1 1 calc R
H24B H -0.1560 0.3167 0.5144 0.239 Uiso 1 1 calc R
H24C H -0.1478 0.4171 0.4564 0.239 Uiso 1 1 calc R
C25 C 0.4011(4) 0.4902(3) 0.4144(2) 0.0898(13) Uani 1 1 d .
H25A H 0.3949 0.4455 0.4650 0.108 Uiso 1 1 calc R
C26 C 0.4933(4) 0.4553(4) 0.3614(4) 0.147(2) Uani 1 1 d .
H26A H 0.4684 0.3968 0.3624 0.221 Uiso 1 1 calc R
H26B H 0.5675 0.4484 0.3769 0.221 Uiso 1 1 calc R
H26C H 0.5023 0.4987 0.3114 0.221 Uiso 1 1 calc R
C27 C 0.4433(5) 0.5805(3) 0.4142(3) 0.1235(18) Uani 1 1 d .
H27A H 0.3860 0.6028 0.4479 0.185 Uiso 1 1 calc R
H27B H 0.4535 0.6247 0.3645 0.185 Uiso 1 1 calc R
H27C H 0.5173 0.5714 0.4302 0.185 Uiso 1 1 calc R
C28 C 1.2950(4) 0.3346(3) -0.1948(2) 0.0730(11) Uani 1 1 d .
C29 C 0.7548(2) 0.2457(2) -0.00784(15) 0.0419(7) Uani 1 1 d .
C30 C 0.5860(3) 0.2594(2) 0.06637(18) 0.0596(9) Uani 1 1 d .
H30A H 0.5268 0.2837 0.0951 0.072 Uiso 1 1 calc R
C31 C 0.5837(3) 0.1771(2) 0.05897(18) 0.0561(9) Uani 1 1 d .
H31A H 0.5228 0.1337 0.0805 0.067 Uiso 1 1 calc R
C32 C 0.7253(3) 0.3942(2) 0.01813(18) 0.0522(8) Uani 1 1 d .
C33 C 0.7695(3) 0.4019(2) 0.07640(18) 0.0590(9) Uani 1 1 d .
C34 C 0.8015(4) 0.4899(3) 0.0698(2) 0.0842(13) Uani 1 1 d .
H34A H 0.8291 0.4991 0.1083 0.101 Uiso 1 1 calc R
C35 C 0.7927(5) 0.5629(3) 0.0074(3) 0.1060(17) Uani 1 1 d .
H35A H 0.8180 0.6209 0.0029 0.127 Uiso 1 1 calc R
C36 C 0.7474(5) 0.5528(3) -0.0489(2) 0.0989(16) Uani 1 1 d .
H36A H 0.7395 0.6044 -0.0900 0.119 Uiso 1 1 calc R
C37 C 0.7134(3) 0.4673(2) -0.04555(18) 0.0652(10) Uani 1 1 d .
C38 C 0.7820(4) 0.3215(3) 0.1459(2) 0.0784(11) Uani 1 1 d .
H38A H 0.7510 0.2661 0.1421 0.094 Uiso 1 1 calc R
C39 C 0.9107(5) 0.3053(5) 0.1500(4) 0.162(3) Uani 1 1 d .
H39A H 0.9536 0.2957 0.1050 0.244 Uiso 1 1 calc R
H39B H 0.9177 0.2519 0.1924 0.244 Uiso 1 1 calc R
H39C H 0.9425 0.3582 0.1550 0.244 Uiso 1 1 calc R
C40 C 0.7114(5) 0.3362(3) 0.2165(2) 0.131(2) Uani 1 1 d .
H40A H 0.6301 0.3464 0.2127 0.196 Uiso 1 1 calc R
H40B H 0.7421 0.3889 0.2223 0.196 Uiso 1 1 calc R
H40C H 0.7174 0.2826 0.2591 0.196 Uiso 1 1 calc R
C41 C 0.6639(4) 0.4578(3) -0.1087(2) 0.0827(12) Uani 1 1 d .
H41A H 0.6774 0.3943 -0.1086 0.099 Uiso 1 1 calc R
C42 C 0.5379(6) 0.4748(6) -0.0997(4) 0.198(4) Uani 1 1 d .
H42A H 0.4978 0.4341 -0.0520 0.297 Uiso 1 1 calc R
H42B H 0.5096 0.4638 -0.1390 0.297 Uiso 1 1 calc R
H42C H 0.5228 0.5376 -0.1022 0.297 Uiso 1 1 calc R
C43 C 0.7250(8) 0.5220(5) -0.1841(3) 0.201(4) Uani 1 1 d .
H43A H 0.6916 0.5138 -0.2227 0.302 Uiso 1 1 calc R
H43B H 0.8078 0.5083 -0.1925 0.302 Uiso 1 1 calc R
H43C H 0.7143 0.5847 -0.1852 0.302 Uiso 1 1 calc R
C44 C 0.7256(3) 0.0832(2) -0.00111(16) 0.0441(7) Uani 1 1 d .
C45 C 0.7751(3) 0.0169(2) 0.05206(16) 0.0474(8) Uani 1 1 d .
C46 C 0.8041(3) -0.0665(2) 0.04025(19) 0.0603(9) Uani 1 1 d .
H46A H 0.8386 -0.1129 0.0744 0.072 Uiso 1 1 calc R
C47 C 0.7818(3) -0.0805(2) -0.02197(19) 0.0624(9) Uani 1 1 d .
H47A H 0.8009 -0.1368 -0.0290 0.075 Uiso 1 1 calc R
C48 C 0.7326(3) -0.0138(2) -0.07320(18) 0.0566(9) Uani 1 1 d .
H48A H 0.7187 -0.0251 -0.1148 0.068 Uiso 1 1 calc R
C49 C 0.7028(3) 0.0713(2) -0.06458(16) 0.0469(8) Uani 1 1 d .
C50 C 0.7975(3) 0.0301(2) 0.12159(18) 0.0623(9) Uani 1 1 d .
H50A H 0.7615 0.0886 0.1238 0.075 Uiso 1 1 calc R
C51 C 0.9265(4) 0.0374(5) 0.1178(3) 0.141(2) Uani 1 1 d .
H51A H 0.9605 0.0862 0.0730 0.211 Uiso 1 1 calc R
H51B H 0.9640 -0.0198 0.1171 0.211 Uiso 1 1 calc R
H51C H 0.9379 0.0505 0.1607 0.211 Uiso 1 1 calc R
C52 C 0.7401(5) -0.0453(3) 0.1924(2) 0.1042(16) Uani 1 1 d .
H52A H 0.6572 -0.0484 0.1936 0.156 Uiso 1 1 calc R
H52B H 0.7507 -0.0318 0.2353 0.156 Uiso 1 1 calc R
H52C H 0.7760 -0.1034 0.1929 0.156 Uiso 1 1 calc R
C53 C 0.6436(3) 0.1425(2) -0.12012(19) 0.0667(10) Uani 1 1 d .
H53A H 0.6408 0.2001 -0.1091 0.080 Uiso 1 1 calc R
C54 C 0.7108(4) 0.1617(3) -0.2013(2) 0.1060(16) Uani 1 1 d .
H54A H 0.7897 0.1821 -0.2065 0.159 Uiso 1 1 calc R
H54B H 0.6709 0.2088 -0.2345 0.159 Uiso 1 1 calc R
H54C H 0.7140 0.1063 -0.2136 0.159 Uiso 1 1 calc R
C55 C 0.5186(4) 0.1137(3) -0.1123(3) 0.1154(18) Uani 1 1 d .
H55A H 0.4767 0.1018 -0.0615 0.173 Uiso 1 1 calc R
H55B H 0.5192 0.0588 -0.1250 0.173 Uiso 1 1 calc R
H55C H 0.4800 0.1622 -0.1453 0.173 Uiso 1 1 calc R
C56 C 0.2053(4) 0.1753(3) 0.2050(2) 0.0735(11) Uani 1 1 d .

loop_
_atom_site_aniso_label
_atom_site_aniso_U_11
_atom_site_aniso_U_22
_atom_site_aniso_U_33
_atom_site_aniso_U_23
_atom_site_aniso_U_13
_atom_site_aniso_U_12
N1 0.0642(17) 0.0644(19) 0.0386(15) -0.0212(14) -0.0081(13) 0.0004(15)
C1 0.0456(18) 0.054(2) 0.0435(19) -0.0236(16) -0.0064(14) 0.0000(16)
B1 0.051(2) 0.058(3) 0.041(2) -0.0254(19) -0.0021(17) -0.005(2)
S1 0.0473(5) 0.0674(6) 0.0484(5) -0.0295(4) -0.0016(4) -0.0082(4)
F1 0.0883(17) 0.129(2) 0.1130(19) -0.0287(16) -0.0372(15) -0.0381(16)
O1 0.0698(15) 0.0932(18) 0.0437(13) -0.0157(12) -0.0087(11) -0.0064(14)
B2 0.043(2) 0.051(2) 0.048(2) -0.0232(18) -0.0033(16) -0.0091(18)
N2 0.0601(17) 0.069(2) 0.0430(15) -0.0254(14) -0.0071(13) 0.0002(16)
C2 0.077(2) 0.075(3) 0.0446(19) -0.036(2) -0.0087(17) 0.005(2)
S2 0.0595(5) 0.0685(6) 0.0435(5) -0.0301(4) 0.0034(4) -0.0115(5)
F2 0.0855(17) 0.126(2) 0.128(2) -0.0431(18) -0.0118(15) 0.0380(17)
O2 0.0653(15) 0.0763(17) 0.0754(16) -0.0501(14) 0.0089(12) -0.0084(13)
N3 0.0518(16) 0.0516(17) 0.0553(15) -0.0320(14) 0.0038(13) -0.0075(14)
C3 0.073(2) 0.076(3) 0.0420(19) -0.0312(19) -0.0083(17) 0.007(2)
F3 0.140(2) 0.118(2) 0.0702(16) 0.0088(15) -0.0346(15) -0.0115(18)
O3 0.0611(14) 0.0802(17) 0.0840(17) -0.0558(14) 0.0149(12) -0.0239(14)
N4 0.0462(15) 0.0416(15) 0.0513(15) -0.0231(12) 0.0001(12) -0.0058(13)
C4 0.083(3) 0.056(2) 0.0354(17) -0.0138(16) -0.0102(17) -0.010(2)
F4 0.211(3) 0.0830(17) 0.0797(17) -0.0029(14) -0.0669(19) -0.0105(19)
O4 0.0879(18) 0.098(2) 0.0635(15) -0.0466(14) 0.0162(13) -0.0429(16)
C5 0.102(3) 0.092(3) 0.045(2) -0.020(2) -0.013(2) -0.033(3)
F5 0.127(2) 0.140(2) 0.172(3) -0.104(2) -0.067(2) 0.069(2)
O5 0.0854(16) 0.0659(15) 0.0404(12) -0.0193(11) 0.0002(11) -0.0060(13)
C6 0.168(6) 0.076(4) 0.073(3) -0.019(3) -0.018(3) -0.057(4)
F6 0.0892(16) 0.1031(18) 0.1145(19) -0.0445(15) -0.0357(14) -0.0140(15)
O6 0.0795(17) 0.106(2) 0.0669(15) -0.0600(15) 0.0092(13) -0.0023(16)
C7 0.198(7) 0.067(3) 0.110(4) -0.034(3) -0.033(5) -0.009(5)
O7 0.161(3) 0.0715(19) 0.0452(15) -0.0291(14) 0.0049(16) -0.0174(19)
C8 0.122(4) 0.070(3) 0.091(3) -0.028(3) -0.029(3) 0.027(3)
O8 0.133(2) 0.0841(19) 0.0503(15) -0.0322(14) 0.0098(15) -0.0336(18)
C9 0.083(3) 0.058(2) 0.054(2) -0.0245(18) -0.0177(19) 0.015(2)
O9 0.0640(16) 0.0872(19) 0.0944(19) -0.0638(16) 0.0261(14) -0.0285(15)
O10 0.0823(18) 0.131(2) 0.110(2) -0.089(2) 0.0420(16) -0.0569(19)
C10 0.109(4) 0.167(5) 0.051(2) -0.014(3) -0.009(3) -0.062(4)
C11 0.157(6) 0.421(13) 0.130(5) -0.147(7) 0.017(4) -0.156(7)
C12 0.106(4) 0.176(5) 0.088(3) -0.026(3) -0.013(3) -0.030(4)
C13 0.061(2) 0.087(3) 0.073(3) -0.021(2) -0.014(2) 0.007(2)
C14 0.143(4) 0.112(4) 0.123(4) -0.044(3) -0.062(4) 0.004(3)
C15 0.111(4) 0.251(8) 0.135(5) -0.100(5) 0.034(4) -0.047(5)
C16 0.068(2) 0.071(3) 0.0465(19) -0.0220(18) -0.0170(18) 0.016(2)
C17 0.072(3) 0.087(3) 0.066(2) -0.037(2) -0.027(2) 0.019(2)
C18 0.105(4) 0.110(4) 0.107(4) -0.037(3) -0.060(3) 0.043(3)
C19 0.156(5) 0.092(4) 0.104(4) -0.010(3) -0.068(4) 0.032(4)
C20 0.136(5) 0.087(3) 0.078(3) -0.011(3) -0.033(3) -0.004(3)
C21 0.085(3) 0.072(3) 0.056(2) -0.019(2) -0.016(2) -0.004(2)
C22 0.065(3) 0.100(3) 0.108(3) -0.046(3) -0.027(2) 0.013(3)
C23 0.144(5) 0.206(7) 0.212(7) -0.154(6) -0.037(5) -0.013(5)
C24 0.105(4) 0.183(6) 0.206(7) -0.120(5) 0.032(4) -0.024(4)
C25 0.092(3) 0.088(3) 0.078(3) -0.012(2) -0.015(2) -0.020(3)
C26 0.085(4) 0.164(6) 0.217(7) -0.112(5) 0.001(4) -0.021(4)
C27 0.145(5) 0.111(4) 0.130(4) -0.050(3) -0.039(4) -0.021(4)
C28 0.077(3) 0.073(3) 0.059(2) -0.011(2) -0.010(2) -0.005(3)
C29 0.0444(17) 0.0433(18) 0.0432(17) -0.0207(15) -0.0081(14) -0.0050(15)
C30 0.050(2) 0.064(2) 0.065(2) -0.0367(18) 0.0149(16) -0.0125(18)
C31 0.0442(18) 0.058(2) 0.064(2) -0.0303(18) 0.0130(16) -0.0102(17)
C32 0.062(2) 0.047(2) 0.053(2) -0.0306(17) 0.0001(16) -0.0062(17)
C33 0.068(2) 0.062(2) 0.054(2) -0.0302(18) -0.0069(17) -0.0066(19)
C34 0.121(4) 0.071(3) 0.074(3) -0.041(2) -0.013(2) -0.030(3)
C35 0.171(5) 0.064(3) 0.089(3) -0.037(3) -0.008(3) -0.045(3)
C36 0.174(5) 0.054(3) 0.063(3) -0.022(2) -0.002(3) -0.028(3)
C37 0.091(3) 0.059(2) 0.050(2) -0.0300(19) -0.0033(19) -0.005(2)
C38 0.096(3) 0.078(3) 0.077(3) -0.037(2) -0.034(2) 0.008(2)
C39 0.125(5) 0.192(7) 0.167(6) -0.035(5) -0.078(4) 0.039(5)
C40 0.211(6) 0.099(4) 0.064(3) -0.020(3) -0.003(3) 0.002(4)
C41 0.132(4) 0.067(3) 0.064(2) -0.034(2) -0.034(2) 0.014(3)
C42 0.133(5) 0.370(12) 0.177(7) -0.185(8) -0.076(5) 0.057(6)
C43 0.312(10) 0.228(8) 0.056(3) -0.031(4) -0.027(5) -0.074(7)
C44 0.0468(17) 0.0434(18) 0.0431(17) -0.0200(15) 0.0005(14) -0.0094(15)
C45 0.0524(19) 0.051(2) 0.0416(17) -0.0186(16) -0.0077(15) -0.0074(17)
C46 0.074(2) 0.051(2) 0.057(2) -0.0176(17) -0.0175(18) 0.0037(19)
C47 0.075(2) 0.058(2) 0.062(2) -0.0333(19) -0.0105(19) 0.008(2)
C48 0.069(2) 0.062(2) 0.0454(18) -0.0286(18) -0.0064(17) -0.0088(19)
C49 0.0479(18) 0.054(2) 0.0407(17) -0.0196(15) -0.0029(14) -0.0115(16)
C50 0.082(3) 0.061(2) 0.053(2) -0.0242(18) -0.0249(18) 0.000(2)
C51 0.094(4) 0.247(7) 0.094(4) -0.058(4) -0.028(3) -0.053(4)
C52 0.147(4) 0.119(4) 0.047(2) -0.029(2) -0.007(2) -0.040(3)
C53 0.091(3) 0.061(2) 0.057(2) -0.0231(18) -0.027(2) -0.002(2)
C54 0.147(4) 0.108(4) 0.054(2) -0.005(2) -0.029(3) -0.028(3)
C55 0.076(3) 0.129(4) 0.120(4) -0.001(3) -0.047(3) 0.006(3)
C56 0.101(3) 0.060(2) 0.067(3) -0.028(2) -0.023(2) -0.005(2)

loop_
_atom_type_symbol
_atom_type_description
_atom_type_scat_dispersion_real
_atom_type_scat_dispersion_imag
_atom_type_scat_source
C C 0.0033 0.0016 'International Tables Vol C Tables 4.2.6.8 and 6.1.1.4'
H H 0.0000 0.0000 'International Tables Vol C Tables 4.2.6.8 and 6.1.1.4'
B B 0.0013 0.0007 'International Tables Vol C Tables 4.2.6.8 and 6.1.1.4'
F F 0.0171 0.0103 'International Tables Vol C Tables 4.2.6.8 and 6.1.1.4'
N N 0.0061 0.0033 'International Tables Vol C Tables 4.2.6.8 and 6.1.1.4'
O O 0.0106 0.0060 'International Tables Vol C Tables 4.2.6.8 and 6.1.1.4'
S S 0.1246 0.1234 'International Tables Vol C Tables 4.2.6.8 and 6.1.1.4'

loop_
_geom_angle_atom_site_label_1
_geom_angle_atom_site_label_2
_geom_angle_atom_site_label_3
_geom_angle
C1 N1 C2 109.3(3)
C1 N1 C4 126.9(3)
C2 N1 C4 123.8(3)
N1 C1 N2 106.5(2)
N1 C1 B1 127.0(3)
N2 C1 B1 126.5(3)
O8 B1 O7 128.2(3)
O8 B1 C1 117.0(3)
O7 B1 C1 114.7(3)
O1 S1 O3 115.66(15)
O1 S1 O2 114.97(16)
O3 S1 O2 113.64(13)
O1 S1 C28 103.60(16)
O3 S1 C28 103.72(18)
O2 S1 C28 103.04(18)
O9 B2 O10 127.9(3)
O9 B2 C29 117.1(3)
O10 B2 C29 115.0(3)
C1 N2 C3 109.8(3)
C1 N2 C16 127.9(3)
C3 N2 C16 122.2(3)
C3 C2 N1 108.1(3)
C3 C2 H2A 126.0
N1 C2 H2A 126.0
O6 S2 O4 116.15(15)
O6 S2 O5 114.55(16)
O4 S2 O5 113.58(14)
O6 S2 C56 103.64(18)
O4 S2 C56 103.20(18)
O5 S2 C56 103.50(18)
C29 N3 C30 109.1(2)
C29 N3 C32 126.2(2)
C30 N3 C32 124.7(3)
C2 C3 N2 106.4(3)
C2 C3 H3A 126.8
N2 C3 H3A 126.8
C29 N4 C31 109.9(2)
C29 N4 C44 127.2(2)
C31 N4 C44 122.6(2)
C9 C4 C5 123.6(4)
C9 C4 N1 118.4(3)
C5 C4 N1 117.9(4)
C4 C5 C6 116.6(4)
C4 C5 C10 121.3(4)
C6 C5 C10 122.0(5)
C7 C6 C5 119.7(5)
C7 C6 H6A 120.2
C5 C6 H6A 120.2
C6 C7 C8 122.7(6)
C6 C7 H7A 118.7
C8 C7 H7A 118.7
B1 O7 H7O 118(3)
C7 C8 C9 120.5(5)
C7 C8 H8A 119.8
C9 C8 H8A 119.8
B1 O8 H8O 109(4)
C8 C9 C4 116.9(4)
C8 C9 C13 120.4(4)
C4 C9 C13 122.7(3)
B2 O9 H90 114(3)
B2 O10 H10B 109.5
C5 C10 C12 113.3(4)
C5 C10 C11 112.4(5)
C12 C10 C11 109.2(4)
C5 C10 H10A 107.2
C12 C10 H10A 107.2
C11 C10 H10A 107.2
C10 C11 H11A 109.5
C10 C11 H11B 109.5
H11A C11 H11B 109.5
C10 C11 H11C 109.5
H11A C11 H11C 109.5
H11B C11 H11C 109.5
C10 C12 H12A 109.5
C10 C12 H12B 109.5
H12A C12 H12B 109.5
C10 C12 H12C 109.5
H12A C12 H12C 109.5
H12B C12 H12C 109.5
C9 C13 C15 111.0(4)
C9 C13 C14 111.7(3)
C15 C13 C14 109.8(4)
C9 C13 H13A 108.1
C15 C13 H13A 108.1
C14 C13 H13A 108.1
C13 C14 H14A 109.5
C13 C14 H14B 109.5
H14A C14 H14B 109.5
C13 C14 H14C 109.5
H14A C14 H14C 109.5
H14B C14 H14C 109.5
C13 C15 H15A 109.5
C13 C15 H15B 109.5
H15A C15 H15B 109.5
C13 C15 H15C 109.5
H15A C15 H15C 109.5
H15B C15 H15C 109.5
C21 C16 C17 123.4(4)
C21 C16 N2 118.3(3)
C17 C16 N2 117.9(3)
C18 C17 C16 116.2(4)
C18 C17 C22 120.6(4)
C16 C17 C22 123.2(4)
C17 C18 C19 121.1(4)
C17 C18 H18A 119.5
C19 C18 H18A 119.5
C20 C19 C18 120.7(5)
C20 C19 H19A 119.7
C18 C19 H19A 119.7
C19 C20 C21 122.0(5)
C19 C20 H20A 119.0
C21 C20 H20A 119.0
C20 C21 C16 116.6(4)
C20 C21 C25 121.6(4)
C16 C21 C25 121.8(4)
C23 C22 C17 112.7(4)
C23 C22 C24 110.2(4)
C17 C22 C24 111.4(4)
C23 C22 H22A 107.4
C17 C22 H22A 107.4
C24 C22 H22A 107.4
C22 C23 H23A 109.5
C22 C23 H23B 109.5
H23A C23 H23B 109.5
C22 C23 H23C 109.5
H23A C23 H23C 109.5
H23B C23 H23C 109.5
C22 C24 H24A 109.5
C22 C24 H24B 109.5
H24A C24 H24B 109.5
C22 C24 H24C 109.5
H24A C24 H24C 109.5
H24B C24 H24C 109.5
C27 C25 C21 113.9(4)
C27 C25 C26 108.9(4)
C21 C25 C26 110.2(4)
C27 C25 H25A 107.9
C21 C25 H25A 107.9
C26 C25 H25A 107.9
C25 C26 H26A 109.5
C25 C26 H26B 109.5
H26A C26 H26B 109.5
C25 C26 H26C 109.5
H26A C26 H26C 109.5
H26B C26 H26C 109.5
C25 C27 H27A 109.5
C25 C27 H27B 109.5
H27A C27 H27B 109.5
C25 C27 H27C 109.5
H27A C27 H27C 109.5
H27B C27 H27C 109.5
F1 C28 F3 107.3(3)
F1 C28 F2 107.5(3)
F3 C28 F2 108.0(4)
F1 C28 S1 112.3(3)
F3 C28 S1 111.1(3)
F2 C28 S1 110.5(3)
N3 C29 N4 106.3(2)
N3 C29 B2 126.0(3)
N4 C29 B2 127.5(3)
C31 C30 N3 108.4(3)
C31 C30 H30A 125.8
N3 C30 H30A 125.8
C30 C31 N4 106.4(3)
C30 C31 H31A 126.8
N4 C31 H31A 126.8
C33 C32 C37 124.4(3)
C33 C32 N3 117.1(3)
C37 C32 N3 118.4(3)
C32 C33 C34 116.5(3)
C32 C33 C38 124.0(3)
C34 C33 C38 119.5(3)
C35 C34 C33 120.4(4)
C35 C34 H34A 119.8
C33 C34 H34A 119.8
C34 C35 C36 121.4(4)
C34 C35 H35A 119.3
C36 C35 H35A 119.3
C35 C36 C37 120.9(4)
C35 C36 H36A 119.6
C37 C36 H36A 119.6
C36 C37 C32 116.2(3)
C36 C37 C41 119.9(4)
C32 C37 C41 123.8(3)
C39 C38 C33 110.4(4)
C39 C38 C40 110.8(4)
C33 C38 C40 111.6(3)
C39 C38 H38A 108.0
C33 C38 H38A 108.0
C40 C38 H38A 108.0
C38 C39 H39A 109.5
C38 C39 H39B 109.5
H39A C39 H39B 109.5
C38 C39 H39C 109.5
H39A C39 H39C 109.5
H39B C39 H39C 109.5
C38 C40 H40A 109.5
C38 C40 H40B 109.5
H40A C40 H40B 109.5
C38 C40 H40C 109.5
H40A C40 H40C 109.5
H40B C40 H40C 109.5
C42 C41 C43 108.5(5)
C42 C41 C37 112.5(4)
C43 C41 C37 111.9(4)
C42 C41 H41A 107.9
C43 C41 H41A 107.9
C37 C41 H41A 107.9
C41 C42 H42A 109.5
C41 C42 H42B 109.5
H42A C42 H42B 109.5
C41 C42 H42C 109.5
H42A C42 H42C 109.5
H42B C42 H42C 109.5
C41 C43 H43A 109.5
C41 C43 H43B 109.5
H43A C43 H43B 109.5
C41 C43 H43C 109.5
H43A C43 H43C 109.5
H43B C43 H43C 109.5
C45 C44 C49 124.2(3)
C45 C44 N4 117.1(3)
C49 C44 N4 118.6(3)
C44 C45 C46 117.1(3)
C44 C45 C50 123.6(3)
C46 C45 C50 119.3(3)
C47 C46 C45 120.1(3)
C47 C46 H46A 119.9
C45 C46 H46A 119.9
C48 C47 C46 121.3(3)
C48 C47 H47A 119.3
C46 C47 H47A 119.3
C47 C48 C49 121.1(3)
C47 C48 H48A 119.5
C49 C48 H48A 119.5
C44 C49 C48 116.3(3)
C44 C49 C53 123.5(3)
C48 C49 C53 120.1(3)
C51 C50 C45 111.3(3)
C51 C50 C52 111.1(4)
C45 C50 C52 112.0(3)
C51 C50 H50A 107.4
C45 C50 H50A 107.4
C52 C50 H50A 107.4
C50 C51 H51A 109.5
C50 C51 H51B 109.5
H51A C51 H51B 109.5
C50 C51 H51C 109.5
H51A C51 H51C 109.5
H51B C51 H51C 109.5
C50 C52 H52A 109.5
C50 C52 H52B 109.5
H52A C52 H52B 109.5
C50 C52 H52C 109.5
H52A C52 H52C 109.5
H52B C52 H52C 109.5
C49 C53 C55 110.6(3)
C49 C53 C54 112.6(3)
C55 C53 C54 109.6(3)
C49 C53 H53A 107.9
C55 C53 H53A 107.9
C54 C53 H53A 107.9
C53 C54 H54A 109.5
C53 C54 H54B 109.5
H54A C54 H54B 109.5
C53 C54 H54C 109.5
H54A C54 H54C 109.5
H54B C54 H54C 109.5
C53 C55 H55A 109.5
C53 C55 H55B 109.5
H55A C55 H55B 109.5
C53 C55 H55C 109.5
H55A C55 H55C 109.5
H55B C55 H55C 109.5
F6 C56 F5 107.9(4)
F6 C56 F4 106.6(3)
F5 C56 F4 107.3(4)
F6 C56 S2 112.7(3)
F5 C56 S2 111.1(3)
F4 C56 S2 111.0(3)

loop_
_geom_bond_atom_site_label_1
_geom_bond_atom_site_label_2
_geom_bond_distance
N1 C1 1.337(3)
N1 C2 1.375(4)
N1 C4 1.460(4)
C1 N2 1.348(4)
C1 B1 1.592(4)
B1 O8 1.307(4)
B1 O7 1.309(4)
S1 O1 1.424(2)
S1 O3 1.431(2)
S1 O2 1.433(2)
S1 C28 1.788(4)
F1 C28 1.309(4)
B2 O9 1.294(4)
B2 O10 1.313(4)
B2 C29 1.602(4)
N2 C3 1.379(4)
N2 C16 1.448(4)
C2 C3 1.336(5)
C2 H2A 0.9300
S2 O6 1.425(2)
S2 O4 1.433(2)
S2 O5 1.433(2)
S2 C56 1.786(4)
F2 C28 1.330(4)
N3 C29 1.340(3)
N3 C30 1.371(4)
N3 C32 1.457(4)
C3 H3A 0.9300
F3 C28 1.319(4)
N4 C29 1.345(3)
N4 C31 1.376(4)
N4 C44 1.455(4)
C4 C9 1.383(5)
C4 C5 1.393(5)
F4 C56 1.330(4)
C5 C6 1.389(7)
C5 C10 1.500(6)
F5 C56 1.316(4)
C6 C7 1.352(7)
C6 H6A 0.9300
F6 C56 1.309(4)
C7 C8 1.360(7)
C7 H7A 0.9300
O7 H7O 0.87(5)
C8 C9 1.366(5)
C8 H8A 0.9300
O8 H8O 1.13(8)
C9 C13 1.505(5)
O9 H90 1.02(6)
O10 H10B 0.8200
C10 C12 1.531(7)
C10 C11 1.545(7)
C10 H10A 0.9800
C11 H11A 0.9600
C11 H11B 0.9600
C11 H11C 0.9600
C12 H12A 0.9600
C12 H12B 0.9600
C12 H12C 0.9600
C13 C15 1.511(6)
C13 C14 1.512(6)
C13 H13A 0.9800
C14 H14A 0.9600
C14 H14B 0.9600
C14 H14C 0.9600
C15 H15A 0.9600
C15 H15B 0.9600
C15 H15C 0.9600
C16 C21 1.386(5)
C16 C17 1.402(5)
C17 C18 1.372(6)
C17 C22 1.510(6)
C18 C19 1.381(7)
C18 H18A 0.9300
C19 C20 1.342(7)
C19 H19A 0.9300
C20 C21 1.371(6)
C20 H20A 0.9300
C21 C25 1.518(6)
C22 C23 1.511(6)
C22 C24 1.515(6)
C22 H22A 0.9800
C23 H23A 0.9600
C23 H23B 0.9600
C23 H23C 0.9600
C24 H24A 0.9600
C24 H24B 0.9600
C24 H24C 0.9600
C25 C27 1.506(6)
C25 C26 1.521(6)
C25 H25A 0.9800
C26 H26A 0.9600
C26 H26B 0.9600
C26 H26C 0.9600
C27 H27A 0.9600
C27 H27B 0.9600
C27 H27C 0.9600
C30 C31 1.329(4)
C30 H30A 0.9300
C31 H31A 0.9300
C32 C33 1.381(4)
C32 C37 1.385(5)
C33 C34 1.388(5)
C33 C38 1.515(5)
C34 C35 1.361(6)
C34 H34A 0.9300
C35 C36 1.367(6)
C35 H35A 0.9300
C36 C37 1.380(5)
C36 H36A 0.9300
C37 C41 1.513(5)
C38 C39 1.510(6)
C38 C40 1.516(6)
C38 H38A 0.9800
C39 H39A 0.9600
C39 H39B 0.9600
C39 H39C 0.9600
C40 H40A 0.9600
C40 H40B 0.9600
C40 H40C 0.9600
C41 C42 1.451(7)
C41 C43 1.510(6)
C41 H41A 0.9800
C42 H42A 0.9600
C42 H42B 0.9600
C42 H42C 0.9600
C43 H43A 0.9600
C43 H43B 0.9600
C43 H43C 0.9600
C44 C45 1.377(4)
C44 C49 1.387(4)
C45 C46 1.390(4)
C45 C50 1.510(4)
C46 C47 1.376(4)
C46 H46A 0.9300
C47 C48 1.357(5)
C47 H47A 0.9300
C48 C49 1.391(4)
C48 H48A 0.9300
C49 C53 1.499(5)
C50 C51 1.491(6)
C50 C52 1.515(5)
C50 H50A 0.9800
C51 H51A 0.9600
C51 H51B 0.9600
C51 H51C 0.9600
C52 H52A 0.9600
C52 H52B 0.9600
C52 H52C 0.9600
C53 C55 1.506(5)
C53 C54 1.535(5)
C53 H53A 0.9800
C54 H54A 0.9600
C54 H54B 0.9600
C54 H54C 0.9600
C55 H55A 0.9600
C55 H55B 0.9600
C55 H55C 0.9600
